data_4326301
loop_
_publ_author_name
'Bin Liu'
'Lili Li'
'Yanping Zhang'
'Ying Ma'
'Huaiming Hu'
'Ganglin Xue'

_publ_section_title
;
 Three Banana-Shaped Arsenomolybdates Encapsulating a Hexanuclear
 Transition-Metal Central Magnetic Cluster: [AsIII2FeIII5MMo22O85(H2O)]n-
 (M = Fe3+, n = 14; M = Ni2+ and Mn2+, n = 15)
;
_journal_name_full 'Inorganic Chemistry'
_journal_page_first 9172
_journal_page_last 9177
_journal_paper_doi 10.1021/ic201418q
_journal_volume 50
_journal_year 2011
_chemical_formula_sum 'As2 Fe5 H96 Mo22 N15 Ni O103'
_chemical_formula_weight 4553.40
_chemical_name_systematic
; 
 ? 
;
_space_group_IT_number 2
_symmetry_cell_setting triclinic
_symmetry_space_group_name_Hall '-P 1'
_symmetry_space_group_name_H-M 'P -1'
_atom_sites_solution_hydrogens none
_atom_sites_solution_primary direct
_atom_sites_solution_secondary difmap
_audit_creation_method SHELXL-97
_cell_angle_alpha 93.3880(10)
_cell_angle_beta 107.6070(10)
_cell_angle_gamma 99.4640(10)
_cell_formula_units_Z 2
_cell_length_a 16.3842(11)
_cell_length_b 17.6856(11)
_cell_length_c 19.9638(13)
_cell_measurement_temperature 293(2)
_cell_volume 5402.2(6)
_computing_cell_refinement 'Bruker SMART'
_computing_data_collection 'Bruker SMART'
_computing_data_reduction 'Bruker SAINT'
_computing_molecular_graphics 'Bruker SHELXTL'
_computing_publication_material 'Bruker SHELXTL'
_computing_structure_refinement 'SHELXL-97 (Sheldrick, 1997)'
_computing_structure_solution 'SHELXS-97 (Sheldrick, 1990)'
_diffrn_ambient_temperature 293(2)
_diffrn_measured_fraction_theta_full 0.981
_diffrn_measured_fraction_theta_max 0.981
_diffrn_measurement_device_type 'CCD area detector'
_diffrn_measurement_method 'phi and omega scans'
_diffrn_radiation_monochromator graphite
_diffrn_radiation_source 'fine-focus sealed tube'
_diffrn_radiation_type MoK\a
_diffrn_radiation_wavelength 0.71073
_diffrn_reflns_av_R_equivalents 0.0248
_diffrn_reflns_av_sigmaI/netI 0.0519
_diffrn_reflns_limit_h_max 19
_diffrn_reflns_limit_h_min -19
_diffrn_reflns_limit_k_max 21
_diffrn_reflns_limit_k_min -19
_diffrn_reflns_limit_l_max 20
_diffrn_reflns_limit_l_min -23
_diffrn_reflns_number 27352
_diffrn_reflns_theta_full 25.10
_diffrn_reflns_theta_max 25.10
_diffrn_reflns_theta_min 1.42
_exptl_absorpt_coefficient_mu 4.004
_exptl_absorpt_correction_T_max 0.614
_exptl_absorpt_correction_T_min 0.541
_exptl_absorpt_correction_type multi-scan
_exptl_absorpt_process_details sadabs
_exptl_crystal_colour brown
_exptl_crystal_density_diffrn 2.799
_exptl_crystal_description block
_exptl_crystal_F_000 4346
_exptl_crystal_size_max 0.16
_exptl_crystal_size_mid 0.14
_exptl_crystal_size_min 0.12
_refine_diff_density_max 1.764
_refine_diff_density_min -1.666
_refine_diff_density_rms 0.316
_refine_ls_extinction_method none
_refine_ls_goodness_of_fit_ref 1.018
_refine_ls_hydrogen_treatment none
_refine_ls_matrix_type full
_refine_ls_number_parameters 766
_refine_ls_number_reflns 18885
_refine_ls_number_restraints 0
_refine_ls_restrained_S_all 1.018
_refine_ls_R_factor_all 0.0668
_refine_ls_R_factor_gt 0.0504
_refine_ls_shift/su_max 0.004
_refine_ls_shift/su_mean 0.000
_refine_ls_structure_factor_coef Fsqd
_refine_ls_weighting_details 'calc w=1/[\s^2^(Fo^2^)+(0.0938P)^2^+30.2556P] where P=(Fo^2^+2Fc^2^)/3'
_refine_ls_weighting_scheme calc
_refine_ls_wR_factor_gt 0.1477
_refine_ls_wR_factor_ref 0.1661
_reflns_number_gt 14580
_reflns_number_total 18885
_reflns_threshold_expression >2sigma(I)
_cod_data_source_file ic201418q_si_002.cif
_cod_data_source_block xb3518_0m
_cod_original_formula_sum ' As2 Fe5 H96 Mo22 N15 Ni O103'
_cod_database_code 4326301

loop_
_symmetry_equiv_pos_as_xyz
'x, y, z'
'-x, -y, -z'

loop_
_atom_site_label
_atom_site_type_symbol
_atom_site_fract_x
_atom_site_fract_y
_atom_site_fract_z
_atom_site_U_iso_or_equiv
_atom_site_adp_type
_atom_site_occupancy
_atom_site_symmetry_multiplicity
_atom_site_calc_flag
_atom_site_refinement_flags
As1 As 0.05414(6) 0.67801(5) 0.29197(5) 0.0291(2) Uani 1 1 d .
As2 As 0.45465(6) 1.27523(5) 0.31945(5) 0.0263(2) Uani 1 1 d .
Fe1 Fe 0.23499(8) 0.81753(7) 0.32571(7) 0.0253(3) Uani 1 1 d .
Fe2 Fe 0.08702(9) 0.81313(8) 0.18134(7) 0.0276(3) Uani 1 1 d .
Fe3 Fe 0.37937(8) 1.12320(7) 0.18957(7) 0.0256(3) Uani 1 1 d .
Fe4 Fe 0.18805(8) 1.09842(7) 0.18411(6) 0.0184(3) Uani 1 1 d .
Fe5 Fe 0.33531(8) 1.10046(7) 0.32818(7) 0.0248(3) Uani 1 1 d .
Mo1 Mo 0.00882(6) 0.65413(5) 0.45223(5) 0.0346(2) Uani 1 1 d .
Mo2 Mo -0.16497(6) 0.64625(6) 0.28050(5) 0.0400(2) Uani 1 1 d .
Mo3 Mo -0.09972(6) 0.80068(5) 0.40689(5) 0.0345(2) Uani 1 1 d .
Mo4 Mo 0.21669(6) 0.69840(5) 0.46112(5) 0.0304(2) Uani 1 1 d .
Mo5 Mo 0.10721(5) 0.85105(5) 0.43525(4) 0.02618(18) Uani 1 1 d .
Mo6 Mo -0.07481(5) 0.84358(5) 0.25886(5) 0.02949(19) Uani 1 1 d .
Mo7 Mo -0.11964(6) 0.68469(6) 0.13475(5) 0.0404(2) Uani 1 1 d .
Mo8 Mo 0.13685(5) 0.96936(4) 0.29765(4) 0.02427(18) Uani 1 1 d .
Mo9 Mo 0.44796(5) 0.94063(4) 0.36694(4) 0.02469(18) Uani 1 1 d .
Mo10 Mo 0.39781(5) 0.78892(4) 0.24912(4) 0.02566(18) Uani 1 1 d .
Mo11 Mo 0.21714(5) 0.78419(5) 0.07234(4) 0.02673(19) Uani 1 1 d .
Mo12 Mo 0.42992(6) 0.82521(5) 0.09789(5) 0.0311(2) Uani 1 1 d .
Mo13 Mo 0.50516(5) 0.97101(5) 0.22372(4) 0.02661(19) Uani 1 1 d .
Mo14 Mo 0.32410(5) 0.96654(5) 0.04744(4) 0.02548(18) Uani 1 1 d .
Mo15 Mo 0.12043(5) 0.93508(5) 0.04803(4) 0.02505(18) Uani 1 1 d .
Mo16 Mo 0.38677(6) 1.25081(5) 0.47027(4) 0.0304(2) Uani 1 1 d .
Mo17 Mo 0.21656(5) 1.25167(5) 0.31606(4) 0.02736(19) Uiso 1 1 d .
Mo18 Mo 0.38629(6) 1.41949(5) 0.40517(5) 0.0320(2) Uani 1 1 d .
Mo19 Mo 0.23627(6) 1.41263(5) 0.24446(5) 0.0355(2) Uani 1 1 d .
Mo20 Mo 0.27511(6) 1.27971(5) 0.14562(4) 0.02879(19) Uani 1 1 d .
Mo21 Mo 0.49103(6) 1.30011(5) 0.15408(5) 0.0378(2) Uani 1 1 d .
Mo22 Mo 0.44353(6) 1.44450(5) 0.23980(5) 0.0343(2) Uani 1 1 d .
Ni1 Ni 0.28029(8) 0.94177(7) 0.20947(7) 0.0290(3) Uani 1 1 d .
O1 O 0.1294(5) 1.3878(5) 0.1949(4) 0.052(2) Uiso 1 1 d .
O2 O -0.0025(4) 0.8392(4) 0.3560(3) 0.0293(14) Uiso 1 1 d .
O3 O 0.3291(4) 0.7924(4) 0.1489(3) 0.0300(14) Uiso 1 1 d .
O4 O 0.4194(4) 0.9424(4) 0.1275(3) 0.0298(14) Uiso 1 1 d .
O5 O 0.2761(4) 1.1768(4) 0.1560(3) 0.0294(14) Uiso 1 1 d .
O6 O 0.0142(4) 0.7890(4) 0.4711(4) 0.0339(15) Uiso 1 1 d .
O7 O 0.4105(4) 1.1766(3) 0.2885(3) 0.0250(13) Uiso 1 1 d .
O8 O 0.3186(4) 0.8421(4) 0.0315(3) 0.0294(14) Uiso 1 1 d .
O9 O 0.3411(4) 1.0589(4) 0.0954(3) 0.0281(14) Uiso 1 1 d .
O10 O 0.2975(4) 1.0499(3) 0.2254(3) 0.0228(13) Uiso 1 1 d .
O11 O -0.1587(4) 0.7812(4) 0.3048(4) 0.0359(16) Uiso 1 1 d .
O12 O 0.2341(4) 1.1579(3) 0.2856(3) 0.0270(14) Uiso 1 1 d .
O13 O 0.3001(4) 0.7660(4) 0.2724(3) 0.0283(14) Uiso 1 1 d .
O14 O 0.4910(4) 0.8462(4) 0.1998(3) 0.0310(15) Uiso 1 1 d .
O15 O 0.1648(4) 0.8793(3) 0.3689(3) 0.0262(14) Uiso 1 1 d .
O16 O 0.2108(4) 0.9583(4) -0.0084(3) 0.0294(14) Uiso 1 1 d .
O17 O 0.2456(4) 1.0212(4) 0.3458(3) 0.0274(14) Uiso 1 1 d .
O18 O 0.3478(4) 0.8919(3) 0.3755(3) 0.0263(14) Uiso 1 1 d .
O19 O 0.2431(4) 1.2904(4) 0.2319(3) 0.0305(15) Uiso 1 1 d .
O20 O 0.1113(4) 0.9373(4) 0.4799(4) 0.0359(16) Uiso 1 1 d .
O21 O 0.4749(4) 1.0628(4) 0.2225(3) 0.0294(14) Uiso 1 1 d .
O22 O 0.1475(4) 1.0313(4) 0.0890(3) 0.0278(14) Uiso 1 1 d .
O23 O 0.3655(4) 1.3588(4) 0.4743(4) 0.0349(16) Uiso 1 1 d .
O24 O 0.2430(4) 0.9121(3) 0.1124(3) 0.0228(13) Uiso 1 1 d .
O25 O 0.4566(4) 1.1977(4) 0.1576(4) 0.0365(16) Uiso 1 1 d .
O26 O 0.2392(4) 1.3736(4) 0.3346(4) 0.0337(15) Uiso 1 1 d .
O27 O -0.0471(4) 0.7112(4) 0.2554(4) 0.0350(16) Uiso 1 1 d .
O28 O 0.3882(4) 0.9157(3) 0.2527(3) 0.0247(13) Uiso 1 1 d .
O29 O 0.4270(4) 1.0366(4) 0.3618(3) 0.0294(14) Uiso 1 1 d .
O30 O 0.1966(4) 0.8881(3) 0.2463(3) 0.0243(13) Uiso 1 1 d .
O31 O 0.2613(4) 0.7516(4) 0.4004(4) 0.0351(16) Uiso 1 1 d .
O32 O 0.1160(4) 1.0177(4) 0.2214(3) 0.0304(15) Uiso 1 1 d .
O33 O 0.0707(4) 0.8863(4) 0.1054(3) 0.0287(14) Uiso 1 1 d .
O34 O -0.0854(4) 0.6804(4) 0.3767(4) 0.0341(16) Uiso 1 1 d .
O35 O 0.1223(4) 0.7503(4) 0.2645(3) 0.0278(14) Uiso 1 1 d .
O36 O 0.4962(5) 1.4413(4) 0.4335(4) 0.0454(18) Uiso 1 1 d .
O37 O 0.4994(5) 1.2754(4) 0.4989(4) 0.0415(17) Uiso 1 1 d .
O38 O 0.3494(4) 1.2937(4) 0.0968(4) 0.0387(17) Uiso 1 1 d .
O39 O -0.0184(4) 0.7434(4) 0.1296(4) 0.0390(17) Uiso 1 1 d .
O40 O 0.0314(4) 0.8759(3) 0.2392(3) 0.0269(14) Uiso 1 1 d .
O41 O -0.1733(5) 0.7552(4) 0.4432(4) 0.0478(19) Uiso 1 1 d .
O42 O 0.3754(4) 1.2950(3) 0.3617(3) 0.0270(14) Uiso 1 1 d .
O43 O 0.2062(5) 0.6051(4) 0.4258(4) 0.0404(17) Uiso 1 1 d .
O44 O 0.2427(4) 1.2423(4) 0.4072(4) 0.0362(16) Uiso 1 1 d .
O45 O 0.1594(4) 0.7632(4) 0.1338(3) 0.0318(15) Uiso 1 1 d .
O46 O 0.4705(5) 1.4090(4) 0.1601(4) 0.0446(18) Uiso 1 1 d .
O47 O 0.3689(4) 1.1572(4) 0.4201(4) 0.0337(15) Uiso 1 1 d .
O48 O 0.2965(4) 1.4011(4) 0.1743(4) 0.0373(16) Uiso 1 1 d .
O49 O 0.4719(4) 0.8315(4) 0.3348(3) 0.0302(15) Uiso 1 1 d .
O50 O 0.0856(4) 0.7141(4) 0.3846(3) 0.0301(14) Uiso 1 1 d .
O51 O -0.1383(4) 0.8007(4) 0.1730(4) 0.0380(16) Uiso 1 1 d .
O52 O 0.5999(5) 0.9877(4) 0.2026(4) 0.0410(17) Uiso 1 1 d .
O53 O 0.4240(5) 0.7281(4) 0.0796(4) 0.0430(18) Uiso 1 1 d .
O54 O 0.5436(5) 1.4563(4) 0.3035(4) 0.0460(19) Uiso 1 1 d .
O55 O 0.2508(5) 1.5121(5) 0.2646(4) 0.052(2) Uiso 1 1 d .
O56 O -0.1108(5) 0.9274(4) 0.2655(4) 0.0395(17) Uiso 1 1 d .
O57 O 0.3782(4) 0.9831(4) -0.0133(4) 0.0363(16) Uiso 1 1 d .
O58 O 0.5469(4) 0.9674(4) 0.3194(3) 0.0293(14) Uiso 1 1 d .
O59 O 0.0355(4) 0.9341(4) -0.0287(4) 0.0348(16) Uiso 1 1 d .
O60 O 0.1265(4) 0.6755(4) 0.5095(4) 0.0365(16) Uiso 1 1 d .
O61 O -0.1010(5) 0.8954(4) 0.4286(4) 0.0466(19) Uiso 1 1 d .
O62 O 0.4284(4) 0.7026(4) 0.2414(4) 0.0394(17) Uiso 1 1 d .
O63 O 0.5213(4) 0.9441(4) 0.4497(4) 0.0357(16) Uiso 1 1 d .
O64 O 0.2130(5) 0.6961(4) 0.0293(4) 0.0420(18) Uiso 1 1 d .
O65 O 0.1919(4) 0.8134(4) 0.4925(3) 0.0316(15) Uiso 1 1 d .
O66 O 0.0830(5) 1.1501(4) 0.1477(4) 0.0438(18) Uiso 1 1 d .
O67 O 0.4173(4) 1.3127(4) 0.2354(3) 0.0273(14) Uiso 1 1 d .
O68 O 0.3776(4) 1.4314(4) 0.3064(4) 0.0337(15) Uiso 1 1 d .
O69 O 0.5061(5) 0.8653(4) 0.0599(4) 0.0436(18) Uiso 1 1 d .
O70 O 0.3508(5) 1.5008(4) 0.4279(4) 0.0455(18) Uiso 1 1 d .
O71 O -0.2626(5) 0.6254(5) 0.2966(4) 0.054(2) Uiso 1 1 d .
O72 O 0.0745(4) 1.0034(4) 0.3437(4) 0.0334(15) Uiso 1 1 d .
O73 O 0.1364(4) 0.8228(4) 0.0077(3) 0.0308(15) Uiso 1 1 d .
O74 O -0.2070(5) 0.6603(4) 0.1859(4) 0.0463(19) Uiso 1 1 d .
O75 O -0.1339(5) 0.5594(5) 0.2750(4) 0.054(2) Uiso 1 1 d .
O76 O -0.0967(6) 0.5935(5) 0.1307(5) 0.061(2) Uiso 1 1 d .
O77 O -0.1958(5) 0.6883(5) 0.0530(4) 0.054(2) Uiso 1 1 d .
O78 O -0.0002(5) 0.5625(5) 0.4143(4) 0.052(2) Uiso 1 1 d .
O79 O -0.0391(5) 0.6439(5) 0.5173(4) 0.051(2) Uiso 1 1 d .
O80 O 0.3057(5) 0.7092(4) 0.5373(4) 0.0396(17) Uiso 1 1 d .
O81 O 0.4319(5) 1.5362(5) 0.2208(4) 0.054(2) Uiso 1 1 d .
O82 O 0.5171(6) 1.3016(5) 0.0763(5) 0.061(2) Uiso 1 1 d .
O83 O 0.5895(6) 1.3181(5) 0.2222(5) 0.059(2) Uiso 1 1 d .
O84 O 0.3582(5) 1.2297(4) 0.5436(4) 0.0461(19) Uiso 1 1 d .
O85 O 0.1768(5) 1.2765(4) 0.0836(4) 0.0424(18) Uiso 1 1 d .
O86 O 0.1060(5) 1.2404(4) 0.2888(4) 0.0404(17) Uiso 1 1 d .
O101 O 0.6898(6) 0.0129(5) 0.5057(5) 0.061(2) Uiso 1 1 d .
O102 O 0.8042(7) 0.8996(6) 0.5293(6) 0.082(3) Uiso 1 1 d .
O103 O 0.2413(7) 0.3983(6) 0.5308(5) 0.075(3) Uiso 1 1 d .
O104 O 0.4601(7) 0.8951(6) 0.9132(6) 0.082(3) Uiso 1 1 d .
O105 O 0.5776(7) 0.1468(6) 0.4697(6) 0.077(3) Uiso 1 1 d .
O106 O 0.1281(7) 0.4460(6) 0.3945(6) 0.081(3) Uiso 1 1 d .
O107 O 0.6295(7) 0.3566(6) 0.6306(6) 0.080(3) Uiso 1 1 d .
O108 O 0.6701(7) 0.4443(6) 0.4368(6) 0.079(3) Uiso 1 1 d .
O109 O 0.3175(8) 0.5950(7) 0.1120(7) 0.100(4) Uiso 1 1 d .
O110 O 0.1814(7) 0.6149(7) 0.1739(6) 0.089(3) Uiso 1 1 d .
O111 O 0.0765(8) 0.0212(7) 0.8687(7) 0.098(4) Uiso 1 1 d .
O112 O 0.1595(9) 0.5501(8) 0.5912(8) 0.122(5) Uiso 1 1 d .
O113 O 0.9426(10) 0.0507(9) 0.3955(8) 0.132(5) Uiso 1 1 d .
O114 O 0.1242(10) 0.1427(9) 0.9773(8) 0.128(5) Uiso 1 1 d .
O115 O 0.6698(9) 0.8697(8) 0.3570(8) 0.120(5) Uiso 1 1 d .
O116 O 0.3048(11) 0.1647(10) 0.9881(9) 0.149(6) Uiso 1 1 d .
O117 O 0.0224(10) 0.2032(9) 0.3917(9) 0.141(6) Uiso 1 1 d .
O118 O 0.9651(12) 0.0995(11) 0.2515(10) 0.175(7) Uiso 1 1 d .
O119 O 0.6769(11) 0.8118(10) 0.2136(9) 0.149(6) Uiso 1 1 d .
O120 O 0.6232(14) 0.1577(13) 0.3337(12) 0.199(8) Uiso 1 1 d .
O121 O 0.7216(15) 0.4467(14) 0.2763(13) 0.095(7) Uiso 0.50 1 d P
O122 O 0.9727(13) 0.4439(12) 0.2783(11) 0.180(7) Uiso 1 1 d .
O123 O 0.7437(18) 0.0418(16) 0.3772(15) 0.113(9) Uiso 0.50 1 d P
O124 O 0.4569(13) 0.3979(11) 0.6180(10) 0.175(7) Uiso 1 1 d .
O125 O 0.2705(13) 0.0569(12) 0.8636(11) 0.187(8) Uiso 1 1 d .
O126 O 0.2121(15) 0.4492(14) 0.0404(13) 0.218(9) Uiso 1 1 d .
O127 O 0.0135(14) 0.3254(13) 0.0110(12) 0.203(9) Uiso 1 1 d .
O128 O 0.169(2) 0.7543(19) 0.6485(17) 0.142(11) Uiso 0.50 1 d P
O129 O 0.8567(18) 0.1626(16) 0.1372(15) 0.114(9) Uiso 0.50 1 d P
O130 O 0.3801(19) 0.3024(17) 0.9236(16) 0.124(9) Uiso 0.50 1 d P
O131 O 0.401(2) 0.3320(18) 0.6805(17) 0.133(10) Uiso 0.50 1 d P
O132 O 0.697(2) 0.320(2) 0.0790(19) 0.162(13) Uiso 0.50 1 d P
O133 O 0.300(2) 0.791(2) 0.885(2) 0.165(13) Uiso 0.50 1 d P
O134 O 0.367(2) 0.440(2) 0.022(2) 0.171(14) Uiso 0.50 1 d P
O135 O 0.736(2) 0.478(2) 0.1269(19) 0.154(12) Uiso 0.50 1 d P
O136 O 0.976(3) 0.278(2) 0.132(2) 0.178(15) Uiso 0.50 1 d P
O137 O 0.606(4) 0.525(3) 0.134(3) 0.26(2) Uiso 0.50 1 d P
O139 O 0.791(4) 0.095(4) 0.263(3) 0.28(3) Uiso 0.50 1 d P
O140 O 0.019(3) 0.494(3) 0.135(2) 0.197(17) Uiso 0.50 1 d P

loop_
_atom_site_aniso_label
_atom_site_aniso_U_11
_atom_site_aniso_U_22
_atom_site_aniso_U_33
_atom_site_aniso_U_23
_atom_site_aniso_U_13
_atom_site_aniso_U_12
As1 0.0338(5) 0.0229(5) 0.0313(6) 0.0034(4) 0.0134(4) 0.0017(4)
As2 0.0305(5) 0.0212(5) 0.0265(5) 0.0016(4) 0.0085(4) 0.0044(4)
Fe1 0.0289(7) 0.0238(7) 0.0251(7) 0.0052(5) 0.0104(6) 0.0057(5)
Fe2 0.0305(7) 0.0254(7) 0.0257(7) 0.0012(5) 0.0093(6) 0.0019(6)
Fe3 0.0290(7) 0.0222(7) 0.0274(7) 0.0037(5) 0.0116(6) 0.0045(5)
Fe4 0.0210(6) 0.0177(6) 0.0160(6) 0.0027(5) 0.0040(5) 0.0049(5)
Fe5 0.0274(7) 0.0223(7) 0.0239(7) 0.0020(5) 0.0069(6) 0.0048(5)
Mo1 0.0370(5) 0.0328(5) 0.0397(5) 0.0127(4) 0.0195(4) 0.0059(4)
Mo2 0.0344(5) 0.0393(5) 0.0445(6) 0.0072(4) 0.0154(4) -0.0040(4)
Mo3 0.0354(5) 0.0370(5) 0.0395(5) 0.0109(4) 0.0215(4) 0.0101(4)
Mo4 0.0345(4) 0.0281(4) 0.0330(5) 0.0116(4) 0.0140(4) 0.0096(4)
Mo5 0.0310(4) 0.0254(4) 0.0252(4) 0.0054(3) 0.0124(3) 0.0066(3)
Mo6 0.0255(4) 0.0330(5) 0.0304(5) 0.0069(4) 0.0097(4) 0.0040(3)
Mo7 0.0381(5) 0.0410(5) 0.0339(5) -0.0019(4) 0.0096(4) -0.0096(4)
Mo8 0.0265(4) 0.0231(4) 0.0252(4) 0.0034(3) 0.0108(3) 0.0052(3)
Mo9 0.0254(4) 0.0247(4) 0.0228(4) 0.0019(3) 0.0054(3) 0.0064(3)
Mo10 0.0313(4) 0.0224(4) 0.0260(4) 0.0042(3) 0.0105(3) 0.0098(3)
Mo11 0.0334(4) 0.0231(4) 0.0242(4) 0.0006(3) 0.0100(4) 0.0059(3)
Mo12 0.0376(5) 0.0302(5) 0.0311(5) 0.0027(4) 0.0165(4) 0.0121(4)
Mo13 0.0264(4) 0.0262(4) 0.0292(5) 0.0046(3) 0.0100(3) 0.0076(3)
Mo14 0.0313(4) 0.0250(4) 0.0229(4) 0.0036(3) 0.0117(3) 0.0066(3)
Mo15 0.0269(4) 0.0262(4) 0.0207(4) 0.0024(3) 0.0051(3) 0.0063(3)
Mo16 0.0394(5) 0.0286(4) 0.0229(4) 0.0017(3) 0.0073(4) 0.0112(4)
Mo18 0.0423(5) 0.0258(4) 0.0285(5) 0.0003(3) 0.0105(4) 0.0098(4)
Mo19 0.0469(5) 0.0294(5) 0.0321(5) 0.0060(4) 0.0092(4) 0.0178(4)
Mo20 0.0381(5) 0.0239(4) 0.0239(4) 0.0045(3) 0.0079(4) 0.0077(3)
Mo21 0.0449(5) 0.0264(5) 0.0467(6) 0.0040(4) 0.0247(5) 0.0006(4)
Mo22 0.0474(5) 0.0215(4) 0.0340(5) 0.0054(4) 0.0140(4) 0.0042(4)
Ni1 0.0321(6) 0.0275(6) 0.0281(7) 0.0036(5) 0.0101(5) 0.0062(5)

loop_
_atom_type_symbol
_atom_type_description
_atom_type_scat_dispersion_real
_atom_type_scat_dispersion_imag
_atom_type_scat_source
O O 0.0106 0.0060 'International Tables Vol C Tables 4.2.6.8 and 6.1.1.4'
Mo Mo -1.6832 0.6857 'International Tables Vol C Tables 4.2.6.8 and 6.1.1.4'
As As 0.0499 2.0058 'International Tables Vol C Tables 4.2.6.8 and 6.1.1.4'
Fe Fe 0.3463 0.8444 'International Tables Vol C Tables 4.2.6.8 and 6.1.1.4'
Ni Ni 0.3393 1.1124 'International Tables Vol C Tables 4.2.6.8 and 6.1.1.4'
N N 0.0061 0.0033 'International Tables Vol C Tables 4.2.6.8 and 6.1.1.4'
H H 0.0000 0.0000 'International Tables Vol C Tables 4.2.6.8 and 6.1.1.4'

loop_
_geom_angle_atom_site_label_1
_geom_angle_atom_site_label_2
_geom_angle_atom_site_label_3
_geom_angle
O35 As1 O50 99.1(3)
O35 As1 O27 97.4(3)
O50 As1 O27 102.4(3)
O7 As2 O67 97.2(3)
O7 As2 O42 98.6(3)
O67 As2 O42 102.6(3)
O31 Fe1 O13 91.9(3)
O31 Fe1 O35 97.2(3)
O13 Fe1 O35 89.9(3)
O31 Fe1 O18 90.1(3)
O13 Fe1 O18 87.6(3)
O35 Fe1 O18 172.4(3)
O31 Fe1 O15 96.0(3)
O13 Fe1 O15 172.1(3)
O35 Fe1 O15 89.0(2)
O18 Fe1 O15 92.5(2)
O31 Fe1 O30 175.3(3)
O13 Fe1 O30 91.8(2)
O35 Fe1 O30 79.9(2)
O18 Fe1 O30 92.9(2)
O15 Fe1 O30 80.3(2)
O39 Fe2 O45 93.6(3)
O39 Fe2 O33 92.4(3)
O45 Fe2 O33 87.9(3)
O39 Fe2 O35 96.5(3)
O45 Fe2 O35 90.2(3)
O33 Fe2 O35 171.0(3)
O39 Fe2 O40 95.6(3)
O45 Fe2 O40 170.8(3)
O33 Fe2 O40 92.0(3)
O35 Fe2 O40 88.5(3)
O39 Fe2 O30 174.1(3)
O45 Fe2 O30 91.1(2)
O33 Fe2 O30 91.4(2)
O35 Fe2 O30 79.8(2)
O40 Fe2 O30 79.7(2)
O25 Fe3 O9 90.3(3)
O25 Fe3 O21 90.0(3)
O9 Fe3 O21 88.3(3)
O25 Fe3 O7 96.6(3)
O9 Fe3 O7 172.9(3)
O21 Fe3 O7 90.2(3)
O25 Fe3 O10 177.2(3)
O9 Fe3 O10 91.9(2)
O21 Fe3 O10 91.8(3)
O7 Fe3 O10 81.2(2)
O25 Fe3 O5 94.0(3)
O9 Fe3 O5 90.1(3)
O21 Fe3 O5 175.6(3)
O7 Fe3 O5 90.9(3)
O10 Fe3 O5 84.2(2)
O32 Fe4 O66 90.2(3)
O32 Fe4 O22 89.4(3)
O66 Fe4 O22 88.4(3)
O32 Fe4 O5 172.1(3)
O66 Fe4 O5 97.1(3)
O22 Fe4 O5 93.7(3)
O32 Fe4 O10 90.4(2)
O66 Fe4 O10 177.2(3)
O22 Fe4 O10 94.4(2)
O5 Fe4 O10 82.2(2)
O32 Fe4 O12 87.6(3)
O66 Fe4 O12 96.3(3)
O22 Fe4 O12 174.4(3)
O5 Fe4 O12 88.6(2)
O10 Fe4 O12 80.9(2)
O47 Fe5 O17 94.7(3)
O47 Fe5 O29 91.2(3)
O17 Fe5 O29 91.4(3)
O47 Fe5 O7 95.9(3)
O17 Fe5 O7 167.8(3)
O29 Fe5 O7 94.2(3)
O47 Fe5 O10 174.2(3)
O17 Fe5 O10 88.8(2)
O29 Fe5 O10 93.3(2)
O7 Fe5 O10 80.1(2)
O47 Fe5 O12 93.9(3)
O17 Fe5 O12 86.1(2)
O29 Fe5 O12 174.5(3)
O7 Fe5 O12 87.4(2)
O10 Fe5 O12 81.7(2)
O78 Mo1 O79 105.7(4)
O78 Mo1 O60 101.1(3)
O79 Mo1 O60 98.8(3)
O78 Mo1 O34 95.6(3)
O79 Mo1 O34 100.7(3)
O60 Mo1 O34 149.7(3)
O78 Mo1 O50 95.5(3)
O79 Mo1 O50 158.7(3)
O60 Mo1 O50 74.2(3)
O34 Mo1 O50 79.2(3)
O78 Mo1 O6 163.7(3)
O79 Mo1 O6 87.5(3)
O60 Mo1 O6 85.9(3)
O34 Mo1 O6 72.1(3)
O50 Mo1 O6 72.1(2)
O75 Mo2 O71 104.6(4)
O75 Mo2 O74 101.4(4)
O71 Mo2 O74 98.5(4)
O75 Mo2 O34 94.6(3)
O71 Mo2 O34 100.7(3)
O74 Mo2 O34 151.0(3)
O75 Mo2 O27 93.4(3)
O71 Mo2 O27 161.9(3)
O74 Mo2 O27 75.1(3)
O34 Mo2 O27 80.0(3)
O75 Mo2 O11 161.4(3)
O71 Mo2 O11 90.9(3)
O74 Mo2 O11 86.2(3)
O34 Mo2 O11 72.0(3)
O27 Mo2 O11 71.9(2)
O41 Mo3 O61 101.2(4)
O41 Mo3 O11 104.7(3)
O61 Mo3 O11 104.7(3)
O41 Mo3 O6 104.1(3)
O61 Mo3 O6 102.1(3)
O11 Mo3 O6 135.5(3)
O41 Mo3 O2 170.3(3)
O61 Mo3 O2 88.5(3)
O11 Mo3 O2 73.0(3)
O6 Mo3 O2 72.8(3)
O41 Mo3 O34 84.1(3)
O61 Mo3 O34 174.4(3)
O11 Mo3 O34 75.3(3)
O6 Mo3 O34 74.7(3)
O2 Mo3 O34 86.2(2)
O41 Mo3 Mo6 143.0(3)
O61 Mo3 Mo6 89.2(3)
O11 Mo3 Mo6 38.4(2)
O6 Mo3 Mo6 108.3(2)
O2 Mo3 Mo6 36.45(17)
O34 Mo3 Mo6 87.48(18)
O43 Mo4 O80 103.5(3)
O43 Mo4 O31 100.8(3)
O80 Mo4 O31 103.1(3)
O43 Mo4 O60 96.0(3)
O80 Mo4 O60 95.6(3)
O31 Mo4 O60 151.1(3)
O43 Mo4 O65 164.6(3)
O80 Mo4 O65 90.1(3)
O31 Mo4 O65 83.0(3)
O60 Mo4 O65 75.1(3)
O43 Mo4 O50 93.8(3)
O80 Mo4 O50 160.0(3)
O31 Mo4 O50 83.2(3)
O60 Mo4 O50 72.2(3)
O65 Mo4 O50 71.7(2)
O20 Mo5 O65 103.7(3)
O20 Mo5 O15 103.1(3)
O65 Mo5 O15 96.9(3)
O20 Mo5 O2 102.5(3)
O65 Mo5 O2 152.1(3)
O15 Mo5 O2 86.4(3)
O20 Mo5 O6 95.8(3)
O65 Mo5 O6 92.4(3)
O15 Mo5 O6 156.1(3)
O2 Mo5 O6 75.4(3)
O20 Mo5 O50 169.2(3)
O65 Mo5 O50 74.8(3)
O15 Mo5 O50 87.7(2)
O2 Mo5 O50 77.6(2)
O6 Mo5 O50 73.6(2)
O56 Mo6 O51 102.9(3)
O56 Mo6 O40 102.7(3)
O51 Mo6 O40 97.5(3)
O56 Mo6 O2 102.6(3)
O51 Mo6 O2 152.6(3)
O40 Mo6 O2 86.6(3)
O56 Mo6 O11 95.3(3)
O51 Mo6 O11 92.5(3)
O40 Mo6 O11 156.8(3)
O2 Mo6 O11 75.2(3)
O56 Mo6 O27 169.0(3)
O51 Mo6 O27 75.9(3)
O40 Mo6 O27 88.2(2)
O2 Mo6 O27 77.1(2)
O11 Mo6 O27 73.9(2)
O56 Mo6 Mo3 91.9(3)
O51 Mo6 Mo3 127.7(2)
O40 Mo6 Mo3 127.96(19)
O2 Mo6 Mo3 41.36(18)
O11 Mo6 Mo3 35.73(19)
O27 Mo6 Mo3 80.71(16)
O76 Mo7 O77 105.0(4)
O76 Mo7 O39 101.3(4)
O77 Mo7 O39 103.7(4)
O76 Mo7 O74 95.5(4)
O77 Mo7 O74 95.8(4)
O39 Mo7 O74 149.8(3)
O76 Mo7 O51 163.7(4)
O77 Mo7 O51 89.7(3)
O39 Mo7 O51 81.5(3)
O74 Mo7 O51 75.6(3)
O76 Mo7 O27 93.3(3)
O77 Mo7 O27 158.9(3)
O39 Mo7 O27 82.4(3)
O74 Mo7 O27 71.7(3)
O51 Mo7 O27 71.0(2)
O72 Mo8 O32 103.9(3)
O72 Mo8 O17 102.8(3)
O32 Mo8 O17 99.7(3)
O72 Mo8 O40 92.5(3)
O32 Mo8 O40 88.5(3)
O17 Mo8 O40 160.2(3)
O72 Mo8 O15 91.3(3)
O32 Mo8 O15 161.7(3)
O17 Mo8 O15 86.6(3)
O40 Mo8 O15 80.5(2)
O72 Mo8 O30 160.8(3)
O32 Mo8 O30 89.3(3)
O17 Mo8 O30 88.3(2)
O40 Mo8 O30 73.8(2)
O15 Mo8 O30 73.6(2)
O63 Mo9 O18 103.5(3)
O63 Mo9 O29 104.5(3)
O18 Mo9 O29 100.1(3)
O63 Mo9 O58 93.3(3)
O18 Mo9 O58 157.1(3)
O29 Mo9 O58 90.5(3)
O63 Mo9 O49 91.6(3)
O18 Mo9 O49 88.6(3)
O29 Mo9 O49 159.2(3)
O58 Mo9 O49 75.2(2)
O63 Mo9 O28 159.8(3)
O18 Mo9 O28 87.8(3)
O29 Mo9 O28 89.6(3)
O58 Mo9 O28 71.9(2)
O49 Mo9 O28 71.8(2)
O62 Mo10 O13 103.9(3)
O62 Mo10 O49 101.4(3)
O13 Mo10 O49 98.8(3)
O62 Mo10 O3 99.7(3)
O13 Mo10 O3 91.2(3)
O49 Mo10 O3 153.7(3)
O62 Mo10 O14 92.9(3)
O13 Mo10 O14 159.4(3)
O49 Mo10 O14 89.2(3)
O3 Mo10 O14 74.1(2)
O62 Mo10 O28 165.5(3)
O13 Mo10 O28 90.6(2)
O49 Mo10 O28 75.6(3)
O3 Mo10 O28 80.0(2)
O14 Mo10 O28 72.9(2)
O64 Mo11 O45 104.8(3)
O64 Mo11 O73 102.1(3)
O45 Mo11 O73 99.2(3)
O64 Mo11 O3 99.1(3)
O45 Mo11 O3 90.0(3)
O73 Mo11 O3 153.7(3)
O64 Mo11 O8 92.7(3)
O45 Mo11 O8 158.0(3)
O73 Mo11 O8 89.7(3)
O3 Mo11 O8 74.0(3)
O64 Mo11 O24 165.7(3)
O45 Mo11 O24 89.4(3)
O73 Mo11 O24 75.6(2)
O3 Mo11 O24 80.0(2)
O8 Mo11 O24 73.3(2)
O53 Mo12 O69 102.6(4)
O53 Mo12 O14 103.9(3)
O69 Mo12 O14 104.2(3)
O53 Mo12 O8 102.4(3)
O69 Mo12 O8 102.8(3)
O14 Mo12 O8 136.8(3)
O53 Mo12 O4 170.5(3)
O69 Mo12 O4 86.8(3)
O14 Mo12 O4 74.5(3)
O8 Mo12 O4 74.0(2)
O53 Mo12 O3 86.3(3)
O69 Mo12 O3 171.1(3)
O14 Mo12 O3 74.5(2)
O8 Mo12 O3 73.6(3)
O4 Mo12 O3 84.3(2)
O52 Mo13 O21 103.0(3)
O52 Mo13 O58 101.4(3)
O21 Mo13 O58 100.1(3)
O52 Mo13 O4 99.8(3)
O21 Mo13 O4 87.7(3)
O58 Mo13 O4 155.0(3)
O52 Mo13 O14 91.3(3)
O21 Mo13 O14 158.2(3)
O58 Mo13 O14 92.9(3)
O4 Mo13 O14 73.6(2)
O52 Mo13 O28 164.1(3)
O21 Mo13 O28 92.9(3)
O58 Mo13 O28 75.3(2)
O4 Mo13 O28 80.6(2)
O14 Mo13 O28 73.5(2)
O57 Mo14 O9 104.0(3)
O57 Mo14 O16 101.0(3)
O9 Mo14 O16 100.1(3)
O57 Mo14 O4 100.2(3)
O9 Mo14 O4 87.6(3)
O16 Mo14 O4 154.9(3)
O57 Mo14 O8 91.7(3)
O9 Mo14 O8 157.3(3)
O16 Mo14 O8 92.7(3)
O4 Mo14 O8 73.4(2)
O57 Mo14 O24 164.6(3)
O9 Mo14 O24 91.3(3)
O16 Mo14 O24 75.1(2)
O4 Mo14 O24 80.9(2)
O8 Mo14 O24 73.7(2)
O59 Mo15 O22 105.3(3)
O59 Mo15 O33 104.7(3)
O22 Mo15 O33 101.6(3)
O59 Mo15 O16 89.9(3)
O22 Mo15 O16 92.0(3)
O33 Mo15 O16 156.5(3)
O59 Mo15 O24 156.6(3)
O22 Mo15 O24 90.9(3)
O33 Mo15 O24 88.0(3)
O16 Mo15 O24 72.4(2)
O59 Mo15 O73 89.2(3)
O22 Mo15 O73 159.9(3)
O33 Mo15 O73 87.7(3)
O16 Mo15 O73 73.9(2)
O24 Mo15 O73 71.5(2)
O84 Mo16 O37 105.7(4)
O84 Mo16 O47 103.9(3)
O37 Mo16 O47 101.3(3)
O84 Mo16 O23 95.1(3)
O37 Mo16 O23 96.2(3)
O47 Mo16 O23 149.4(3)
O84 Mo16 O44 89.8(3)
O37 Mo16 O44 162.7(3)
O47 Mo16 O44 81.8(3)
O23 Mo16 O44 74.4(3)
O84 Mo16 O42 158.2(3)
O37 Mo16 O42 92.8(3)
O47 Mo16 O42 83.1(3)
O23 Mo16 O42 71.0(2)
O44 Mo16 O42 70.5(2)
O86 Mo17 O44 103.2(3)
O86 Mo17 O12 102.8(3)
O44 Mo17 O12 98.7(3)
O86 Mo17 O19 100.9(3)
O44 Mo17 O19 153.2(3)
O12 Mo17 O19 87.2(3)
O86 Mo17 O26 95.0(3)
O44 Mo17 O26 92.3(3)
O12 Mo17 O26 156.2(3)
O19 Mo17 O26 74.0(3)
O86 Mo17 O42 168.5(3)
O44 Mo17 O42 76.1(3)
O12 Mo17 O42 88.6(2)
O19 Mo17 O42 78.0(2)
O26 Mo17 O42 73.7(2)
O36 Mo18 O70 106.6(4)
O36 Mo18 O23 100.8(3)
O70 Mo18 O23 99.6(3)
O36 Mo18 O68 93.6(3)
O70 Mo18 O68 100.6(3)
O23 Mo18 O68 150.6(3)
O36 Mo18 O42 96.0(3)
O70 Mo18 O42 157.3(3)
O23 Mo18 O42 73.9(3)
O68 Mo18 O42 79.2(2)
O36 Mo18 O26 162.8(3)
O70 Mo18 O26 85.7(3)
O23 Mo18 O26 88.6(3)
O68 Mo18 O26 71.9(3)
O42 Mo18 O26 72.7(2)
O1 Mo19 O55 103.0(4)
O1 Mo19 O26 103.6(3)
O55 Mo19 O26 103.1(3)
O1 Mo19 O48 102.8(3)
O55 Mo19 O48 104.1(3)
O26 Mo19 O48 136.3(3)
O1 Mo19 O19 87.6(3)
O55 Mo19 O19 169.3(3)
O26 Mo19 O19 73.1(3)
O48 Mo19 O19 73.8(3)
O1 Mo19 O68 173.5(3)
O55 Mo19 O68 83.4(3)
O26 Mo19 O68 75.3(3)
O48 Mo19 O68 74.6(3)
O19 Mo19 O68 85.9(2)
O85 Mo20 O38 103.4(3)
O85 Mo20 O5 102.7(3)
O38 Mo20 O5 97.9(3)
O85 Mo20 O19 100.2(3)
O38 Mo20 O19 153.2(3)
O5 Mo20 O19 89.1(3)
O85 Mo20 O48 94.0(3)
O38 Mo20 O48 90.6(3)
O5 Mo20 O48 158.9(3)
O19 Mo20 O48 75.2(3)
O85 Mo20 O67 168.3(3)
O38 Mo20 O67 75.8(3)
O5 Mo20 O67 89.0(2)
O19 Mo20 O67 78.5(2)
O48 Mo20 O67 74.3(2)
O82 Mo21 O83 106.1(4)
O82 Mo21 O25 103.0(4)
O83 Mo21 O25 99.8(4)
O82 Mo21 O46 96.8(4)
O83 Mo21 O46 95.6(4)
O25 Mo21 O46 150.3(3)
O82 Mo21 O38 92.2(3)
O83 Mo21 O38 159.9(3)
O25 Mo21 O38 83.4(3)
O46 Mo21 O38 73.8(3)
O82 Mo21 O67 161.2(3)
O83 Mo21 O67 90.2(3)
O25 Mo21 O67 82.8(3)
O46 Mo21 O67 71.9(3)
O38 Mo21 O67 70.5(2)
O81 Mo22 O54 104.6(4)
O81 Mo22 O46 99.6(4)
O54 Mo22 O46 100.6(3)
O81 Mo22 O68 99.8(3)
O54 Mo22 O68 94.7(3)
O46 Mo22 O68 151.3(3)
O81 Mo22 O67 161.3(3)
O54 Mo22 O67 94.0(3)
O46 Mo22 O67 74.9(3)
O68 Mo22 O67 79.9(2)
O81 Mo22 O48 88.8(3)
O54 Mo22 O48 162.8(3)
O46 Mo22 O48 87.4(3)
O68 Mo22 O48 72.2(3)
O67 Mo22 O48 73.2(2)
O24 Ni1 O28 110.9(3)
O24 Ni1 O10 108.7(3)
O28 Ni1 O10 106.2(3)
O24 Ni1 O30 107.5(3)
O28 Ni1 O30 108.9(3)
O10 Ni1 O30 114.7(3)
Mo6 O2 Mo5 155.9(4)
Mo6 O2 Mo3 102.2(3)
Mo5 O2 Mo3 101.8(3)
Mo11 O3 Mo10 151.8(4)
Mo11 O3 Mo12 104.6(3)
Mo10 O3 Mo12 103.6(3)
Mo13 O4 Mo14 150.3(3)
Mo13 O4 Mo12 104.4(3)
Mo14 O4 Mo12 105.2(3)
Mo20 O5 Fe3 129.3(3)
Mo20 O5 Fe4 128.2(3)
Fe3 O5 Fe4 96.8(3)
Mo3 O6 Mo5 106.3(3)
Mo3 O6 Mo1 102.3(3)
Mo5 O6 Mo1 111.5(3)
As2 O7 Fe3 128.3(3)
As2 O7 Fe5 127.9(3)
Fe3 O7 Fe5 99.8(3)
Mo12 O8 Mo14 104.7(3)
Mo12 O8 Mo11 104.7(3)
Mo14 O8 Mo11 107.9(3)
Mo14 O9 Fe3 148.0(4)
Ni1 O10 Fe3 124.1(3)
Ni1 O10 Fe5 118.0(3)
Fe3 O10 Fe5 98.6(2)
Ni1 O10 Fe4 116.0(3)
Fe3 O10 Fe4 96.4(2)
Fe5 O10 Fe4 98.8(2)
Mo3 O11 Mo6 105.8(3)
Mo3 O11 Mo2 102.7(3)
Mo6 O11 Mo2 110.0(3)
Mo17 O12 Fe5 129.7(3)
Mo17 O12 Fe4 129.1(3)
Fe5 O12 Fe4 98.0(3)
Mo10 O13 Fe1 138.3(3)
Mo12 O14 Mo13 104.6(3)
Mo12 O14 Mo10 104.8(3)
Mo13 O14 Mo10 107.8(3)
Mo5 O15 Fe1 128.6(3)
Mo5 O15 Mo8 125.5(3)
Fe1 O15 Mo8 103.6(3)
Mo14 O16 Mo15 112.9(3)
Mo8 O17 Fe5 137.3(4)
Mo9 O18 Fe1 144.8(4)
Mo20 O19 Mo17 153.8(4)
Mo20 O19 Mo19 103.0(3)
Mo17 O19 Mo19 103.1(3)
Mo13 O21 Fe3 147.0(4)
Mo15 O22 Fe4 144.1(4)
Mo18 O23 Mo16 118.2(3)
Ni1 O24 Mo15 119.4(3)
Ni1 O24 Mo14 118.6(3)
Mo15 O24 Mo14 96.5(2)
Ni1 O24 Mo11 118.9(3)
Mo15 O24 Mo11 96.6(2)
Mo14 O24 Mo11 102.5(2)
Mo21 O25 Fe3 143.8(4)
Mo19 O26 Mo17 106.9(3)
Mo19 O26 Mo18 102.4(3)
Mo17 O26 Mo18 109.0(3)
As1 O27 Mo2 115.7(3)
As1 O27 Mo7 119.0(3)
Mo2 O27 Mo7 91.4(2)
As1 O27 Mo6 128.9(3)
Mo2 O27 Mo6 101.1(2)
Mo7 O27 Mo6 92.7(2)
Ni1 O28 Mo9 119.7(3)
Ni1 O28 Mo13 119.0(3)
Mo9 O28 Mo13 96.7(2)
Ni1 O28 Mo10 118.6(3)
Mo9 O28 Mo10 95.0(2)
Mo13 O28 Mo10 103.2(2)
Mo9 O29 Fe5 145.1(4)
Ni1 O30 Fe2 121.3(3)
Ni1 O30 Fe1 119.8(3)
Fe2 O30 Fe1 98.3(3)
Ni1 O30 Mo8 111.4(3)
Fe2 O30 Mo8 101.3(2)
Fe1 O30 Mo8 101.4(2)
Mo4 O31 Fe1 143.8(4)
Mo8 O32 Fe4 134.5(3)
Mo15 O33 Fe2 144.4(4)
Mo1 O34 Mo2 144.0(4)
Mo1 O34 Mo3 107.9(3)
Mo2 O34 Mo3 107.7(3)
As1 O35 Fe1 126.7(3)
As1 O35 Fe2 127.8(3)
Fe1 O35 Fe2 101.6(3)
Mo20 O38 Mo21 118.3(4)
Mo7 O39 Fe2 145.3(4)
Mo6 O40 Fe2 127.3(3)
Mo6 O40 Mo8 126.4(3)
Fe2 O40 Mo8 103.9(3)
As2 O42 Mo18 117.3(3)
As2 O42 Mo16 117.4(3)
Mo18 O42 Mo16 92.8(2)
As2 O42 Mo17 127.1(3)
Mo18 O42 Mo17 101.2(2)
Mo16 O42 Mo17 93.6(2)
Mo17 O44 Mo16 117.5(3)
Mo11 O45 Fe2 138.9(4)
Mo22 O46 Mo21 117.1(4)
Mo16 O47 Fe5 146.3(4)
Mo19 O48 Mo20 104.8(3)
Mo19 O48 Mo22 103.3(3)
Mo20 O48 Mo22 108.7(3)
Mo10 O49 Mo9 112.6(3)
As1 O50 Mo4 120.2(3)
As1 O50 Mo1 118.0(3)
Mo4 O50 Mo1 92.2(2)
As1 O50 Mo5 126.7(3)
Mo4 O50 Mo5 92.3(2)
Mo1 O50 Mo5 99.8(2)
Mo6 O51 Mo7 118.9(4)
Mo13 O58 Mo9 113.8(3)
Mo1 O60 Mo4 117.3(4)
Mo5 O65 Mo4 119.7(3)
As2 O67 Mo22 115.5(3)
As2 O67 Mo21 119.1(3)
Mo22 O67 Mo21 92.0(2)
As2 O67 Mo20 128.6(3)
Mo22 O67 Mo20 100.8(2)
Mo21 O67 Mo20 93.2(2)
Mo22 O68 Mo18 144.5(4)
Mo22 O68 Mo19 107.7(3)
Mo18 O68 Mo19 107.5(3)
Mo11 O73 Mo15 111.8(3)
Mo2 O74 Mo7 117.5(4)

loop_
_geom_bond_atom_site_label_1
_geom_bond_atom_site_label_2
_geom_bond_distance
As1 O35 1.780(6)
As1 O50 1.808(6)
As1 O27 1.808(7)
As2 O7 1.771(6)
As2 O67 1.809(6)
As2 O42 1.816(6)
Fe1 O31 1.936(7)
Fe1 O13 1.998(6)
Fe1 O35 2.014(6)
Fe1 O18 2.017(6)
Fe1 O15 2.039(6)
Fe1 O30 2.087(6)
Fe2 O39 1.908(7)
Fe2 O45 2.003(7)
Fe2 O33 2.036(7)
Fe2 O35 2.042(6)
Fe2 O40 2.053(6)
Fe2 O30 2.066(6)
Fe3 O25 1.946(7)
Fe3 O9 2.005(6)
Fe3 O21 2.008(6)
Fe3 O7 2.015(6)
Fe3 O10 2.027(6)
Fe3 O5 2.031(6)
Fe4 O32 2.023(7)
Fe4 O66 2.041(7)
Fe4 O22 2.042(6)
Fe4 O5 2.060(6)
Fe4 O10 2.080(6)
Fe4 O12 2.085(6)
Fe5 O47 1.916(7)
Fe5 O17 1.986(6)
Fe5 O29 2.005(6)
Fe5 O7 2.032(6)
Fe5 O10 2.055(6)
Fe5 O12 2.075(6)
Mo1 O78 1.711(8)
Mo1 O79 1.712(8)
Mo1 O60 1.882(7)
Mo1 O34 1.946(7)
Mo1 O50 2.300(7)
Mo1 O6 2.375(7)
Mo2 O75 1.704(8)
Mo2 O71 1.712(8)
Mo2 O74 1.851(8)
Mo2 O34 1.959(7)
Mo2 O27 2.285(7)
Mo2 O11 2.386(7)
Mo3 O41 1.705(8)
Mo3 O61 1.711(8)
Mo3 O11 1.954(7)
Mo3 O6 1.970(7)
Mo3 O2 2.177(6)
Mo3 O34 2.246(7)
Mo3 Mo6 3.2199(12)
Mo4 O43 1.715(7)
Mo4 O80 1.735(7)
Mo4 O31 1.826(7)
Mo4 O60 1.998(7)
Mo4 O65 2.229(6)
Mo4 O50 2.298(6)
Mo5 O20 1.702(7)
Mo5 O65 1.763(7)
Mo5 O15 1.891(6)
Mo5 O2 1.973(6)
Mo5 O6 2.060(7)
Mo5 O50 2.495(6)
Mo6 O56 1.695(7)
Mo6 O51 1.761(7)
Mo6 O40 1.903(6)
Mo6 O2 1.957(6)
Mo6 O11 2.081(7)
Mo6 O27 2.458(7)
Mo7 O76 1.718(9)
Mo7 O77 1.741(8)
Mo7 O39 1.841(7)
Mo7 O74 2.003(8)
Mo7 O51 2.246(7)
Mo7 O27 2.320(7)
Mo8 O72 1.719(7)
Mo8 O32 1.760(7)
Mo8 O17 1.806(6)
Mo8 O40 2.166(6)
Mo8 O15 2.210(6)
Mo8 O30 2.230(6)
Mo9 O63 1.715(7)
Mo9 O18 1.785(6)
Mo9 O29 1.790(6)
Mo9 O58 2.118(6)
Mo9 O49 2.132(6)
Mo9 O28 2.177(6)
Mo10 O62 1.695(7)
Mo10 O13 1.790(6)
Mo10 O49 1.806(6)
Mo10 O3 1.987(6)
Mo10 O14 2.202(7)
Mo10 O28 2.272(6)
Mo11 O64 1.715(7)
Mo11 O45 1.783(7)
Mo11 O73 1.802(6)
Mo11 O3 1.978(6)
Mo11 O8 2.198(6)
Mo11 O24 2.281(6)
Mo12 O53 1.716(7)
Mo12 O69 1.727(8)
Mo12 O14 1.958(7)
Mo12 O8 1.984(6)
Mo12 O4 2.170(6)
Mo12 O3 2.208(6)
Mo13 O52 1.712(7)
Mo13 O21 1.773(6)
Mo13 O58 1.833(6)
Mo13 O4 1.985(6)
Mo13 O14 2.190(6)
Mo13 O28 2.256(6)
Mo14 O57 1.717(7)
Mo14 O9 1.779(6)
Mo14 O16 1.831(6)
Mo14 O4 1.991(6)
Mo14 O8 2.188(6)
Mo14 O24 2.267(6)
Mo15 O59 1.727(7)
Mo15 O22 1.769(6)
Mo15 O33 1.780(6)
Mo15 O16 2.119(6)
Mo15 O24 2.149(6)
Mo15 O73 2.185(6)
Mo16 O84 1.709(8)
Mo16 O37 1.730(7)
Mo16 O47 1.815(7)
Mo16 O23 1.998(7)
Mo16 O44 2.290(7)
Mo16 O42 2.312(6)
Mo17 O86 1.700(7)
Mo17 O44 1.763(7)
Mo17 O12 1.829(6)
Mo17 O19 1.990(7)
Mo17 O26 2.117(7)
Mo17 O42 2.454(6)
Mo18 O36 1.686(8)
Mo18 O70 1.724(8)
Mo18 O23 1.874(7)
Mo18 O68 1.960(7)
Mo18 O42 2.276(6)
Mo18 O26 2.370(7)
Mo19 O1 1.699(8)
Mo19 O55 1.742(8)
Mo19 O26 1.954(7)
Mo19 O48 1.961(7)
Mo19 O19 2.186(6)
Mo19 O68 2.228(7)
Mo20 O85 1.699(7)
Mo20 O38 1.771(7)
Mo20 O5 1.846(6)
Mo20 O19 1.955(6)
Mo20 O48 2.132(7)
Mo20 O67 2.425(6)
Mo21 O82 1.731(9)
Mo21 O83 1.734(9)
Mo21 O25 1.818(7)
Mo21 O46 2.013(7)
Mo21 O38 2.236(7)
Mo21 O67 2.319(6)
Mo22 O81 1.716(8)
Mo22 O54 1.716(8)
Mo22 O46 1.875(8)
Mo22 O68 1.953(7)
Mo22 O67 2.291(6)
Mo22 O48 2.339(7)
Ni1 O24 1.861(6)
Ni1 O28 1.864(6)
Ni1 O10 1.881(6)
Ni1 O30 1.894(6)
